data_7033267
loop_
_publ_author_name
'Xu, Bin'
'Wang, Yin-Ping'
'Yao, Zi-Jian'
'Jin, Guo-Xin'

_publ_section_title
;
 Metal-induced B-H bond activation: reactions between half-sandwich Ir and
 Rh complexes with carboranylthioamide.
;
_journal_issue 4
_journal_name_full 'Dalton transactions (Cambridge, England : 2003)'
_journal_page_first 1530
_journal_page_last 1533
_journal_paper_doi 10.1039/c4dt03624g
_journal_volume 44
_journal_year 2015
_chemical_formula_sum 'C26 H35 B10 N2 Rh S'
_chemical_formula_weight 618.63
_chemical_name_systematic
; 
 ? 
;
_space_group_crystal_system triclinic
_space_group_IT_number 2
_space_group_name_Hall '-P 1'
_space_group_name_H-M_alt 'P -1'
_symmetry_space_group_name_Hall '-P 1'
_symmetry_space_group_name_H-M 'P -1'
_atom_sites_solution_hydrogens mixed
_audit_block_doi 10.5517/cc13mw0m
_audit_creation_method SHELXL-2013
_audit_update_record
;
2014-10-31 deposited with the CCDC.
2014-11-28 downloaded from the CCDC.
;
_cell_angle_alpha 71.8890(10)
_cell_angle_beta 85.1550(10)
_cell_angle_gamma 67.0320(10)
_cell_formula_units_Z 2
_cell_length_a 10.4066(8)
_cell_length_b 12.2023(10)
_cell_length_c 13.2217(11)
_cell_measurement_reflns_used 8492
_cell_measurement_temperature 173(2)
_cell_measurement_theta_max 27.54
_cell_measurement_theta_min 2.47
_cell_volume 1468.0(2)
_computing_cell_refinement 'Bruker SAINT'
_computing_data_collection 'Bruker APEX2'
_computing_data_reduction 'Bruker SAINT'
_computing_molecular_graphics 'Bruker SHELXTL'
_computing_publication_material 'Bruker SHELXTL'
_computing_structure_refinement 'SHELXL-2013 (Sheldrick, 2013)'
_computing_structure_solution 'SHELXS-97 (Sheldrick, 2008)'
_diffrn_ambient_temperature 173(2)
_diffrn_measured_fraction_theta_full 0.978
_diffrn_measured_fraction_theta_max 0.980
_diffrn_measurement_device_type 'Bruker APEX-II CCD'
_diffrn_measurement_method '\f and \w scans'
_diffrn_radiation_type MoK\a
_diffrn_radiation_wavelength 0.71073
_diffrn_reflns_av_R_equivalents 0.0235
_diffrn_reflns_av_unetI/netI 0.0379
_diffrn_reflns_Laue_measured_fraction_full 0.978
_diffrn_reflns_Laue_measured_fraction_max 0.980
_diffrn_reflns_limit_h_max 8
_diffrn_reflns_limit_h_min -12
_diffrn_reflns_limit_k_max 13
_diffrn_reflns_limit_k_min -15
_diffrn_reflns_limit_l_max 16
_diffrn_reflns_limit_l_min -16
_diffrn_reflns_number 9556
_diffrn_reflns_point_group_measured_fraction_full 0.978
_diffrn_reflns_point_group_measured_fraction_max 0.980
_diffrn_reflns_theta_full 25.242
_diffrn_reflns_theta_max 25.999
_diffrn_reflns_theta_min 1.622
_exptl_absorpt_coefficient_mu 0.674
_exptl_absorpt_correction_T_max 0.746
_exptl_absorpt_correction_T_min 0.482
_exptl_absorpt_correction_type multi-scan
_exptl_absorpt_process_details sadabs
_exptl_crystal_colour orange
_exptl_crystal_density_diffrn 1.400
_exptl_crystal_description block
_exptl_crystal_F_000 632
_exptl_crystal_size_max 0.200
_exptl_crystal_size_mid 0.100
_exptl_crystal_size_min 0.060
_refine_diff_density_max 1.947
_refine_diff_density_min -1.617
_refine_diff_density_rms 0.211
_refine_ls_extinction_coef 0.085(7)
_refine_ls_extinction_expression Fc^*^=kFc[1+0.001xFc^2^\l^3^/sin(2\q)]^-1/4^
_refine_ls_extinction_method SHELXL
_refine_ls_goodness_of_fit_ref 1.114
_refine_ls_hydrogen_treatment mixed
_refine_ls_matrix_type full
_refine_ls_number_parameters 368
_refine_ls_number_reflns 5671
_refine_ls_number_restraints 9
_refine_ls_restrained_S_all 1.113
_refine_ls_R_factor_all 0.0733
_refine_ls_R_factor_gt 0.0692
_refine_ls_shift/su_max 0.002
_refine_ls_shift/su_mean 0.000
_refine_ls_structure_factor_coef Fsqd
_refine_ls_weighting_details
; 
 w=1/[\s^2^(Fo^2^)+(0.1266P)^2^+9.9311P] 
 where P=(Fo^2^+2Fc^2^)/3 
;
_refine_ls_weighting_scheme calc
_refine_ls_wR_factor_gt 0.2064
_refine_ls_wR_factor_ref 0.2157
_reflns_Friedel_coverage 0.000
_reflns_number_gt 5332
_reflns_number_total 5671
_reflns_threshold_expression 'I > 2\s(I)'
_cod_data_source_file c4dt03624g2.cif
_cod_data_source_block 2b
_cod_depositor_comments 'Adding full bibliography for 7033265--7033268.cif.'
_cod_database_code 7033267
_shelx_space_group_comment
; 
The symmetry employed for this shelxl refinement is uniquely defined 
by the following loop, which should always be used as a source of 
symmetry information in preference to the above space-group names. 
They are only intended as comments. 
;
_shelx_estimated_absorpt_t_min 0.877
_shelx_estimated_absorpt_t_max 0.961
_shelxl_version_number 2013-2

loop_
_space_group_symop_operation_xyz
'x, y, z'
'-x, -y, -z'

loop_
_atom_site_label
_atom_site_type_symbol
_atom_site_fract_x
_atom_site_fract_y
_atom_site_fract_z
_atom_site_U_iso_or_equiv
_atom_site_adp_type
_atom_site_occupancy
_atom_site_site_symmetry_order
_atom_site_calc_flag
_atom_site_refinement_flags_posn
_atom_site_refinement_flags_adp
Rh1 Rh -0.03327(4) 0.76601(4) 0.64960(3) 0.0181(3) Uani 1 1 d . .
S1 S 0.1434(3) 0.8187(3) 0.6982(3) 0.0723(8) Uani 1 1 d . .
N1 N 0.4007(10) 0.6692(10) 0.7981(8) 0.073(2) Uani 1 1 d . .
N2 N 0.0250(12) 0.7997(12) 0.4128(8) 0.085(3) Uani 1 1 d . .
B3 B 0.1228(14) 0.5862(14) 0.6808(11) 0.065(3) Uani 1 1 d . .
B4 B 0.1876(14) 0.4971(12) 0.8174(10) 0.065(3) Uani 1 1 d . .
H4 H 0.1301 0.5290 0.8851 0.078 Uiso 1 1 calc R U
B5 B 0.3741(14) 0.4255(13) 0.8149(13) 0.070(3) Uani 1 1 d . .
H5 H 0.4394 0.4099 0.8851 0.084 Uiso 1 1 calc R U
B6 B 0.4278(13) 0.4683(14) 0.6920(12) 0.071(3) Uani 1 1 d D .
H6 H 0.5279 0.4837 0.6772 0.085 Uiso 1 1 calc R U
B7 B 0.3741(15) 0.3996(15) 0.6150(13) 0.077(4) Uani 1 1 d . .
H7 H 0.4360 0.3672 0.5490 0.093 Uiso 1 1 calc R U
B8 B 0.1859(15) 0.4690(15) 0.6079(12) 0.073(3) Uani 1 1 d D .
H8 H 0.1248 0.4816 0.5365 0.087 Uiso 1 1 calc R U
B9 B 0.1270(15) 0.4289(13) 0.7408(11) 0.067(3) Uani 1 1 d . .
H9 H 0.0269 0.4140 0.7589 0.081 Uiso 1 1 calc R U
B10 B 0.2791(16) 0.3346(14) 0.8253(13) 0.075(3) Uani 1 1 d . .
H10 H 0.2786 0.2584 0.8990 0.090 Uiso 1 1 calc R U
B11 B 0.4303(15) 0.3195(14) 0.7466(14) 0.078(4) Uani 1 1 d . .
H11 H 0.5293 0.2342 0.7684 0.093 Uiso 1 1 calc R U
B12 B 0.2749(18) 0.3225(14) 0.6949(13) 0.080(4) Uani 1 1 d . .
H12 H 0.2698 0.2382 0.6813 0.096 Uiso 1 1 calc R U
C1 C 0.2853(13) 0.5689(11) 0.7290(11) 0.072(3) Uani 1 1 d . .
C2 C 0.2830(17) 0.5648(17) 0.6061(12) 0.099(5) Uani 1 1 d D .
C3 C 0.2897(11) 0.6825(12) 0.7485(9) 0.064(3) Uani 1 1 d . .
C4 C 0.4115(14) 0.7651(12) 0.8200(10) 0.073(3) Uani 1 1 d . .
C5 C 0.3909(17) 0.7692(15) 0.9307(12) 0.092(4) Uani 1 1 d . .
H5A H 0.3699 0.7049 0.9821 0.110 Uiso 1 1 calc R U
C6 C 0.401(2) 0.8629(17) 0.9619(15) 0.104(5) Uani 1 1 d . .
H6A H 0.3841 0.8661 1.0329 0.125 Uiso 1 1 calc R U
C7 C 0.4392(16) 0.9588(14) 0.8808(14) 0.094(4) Uani 1 1 d . .
H7A H 0.4546 1.0213 0.9004 0.112 Uiso 1 1 calc R U
C8 C 0.4523(15) 0.9572(13) 0.7769(13) 0.088(4) Uani 1 1 d . .
H8A H 0.4694 1.0225 0.7236 0.106 Uiso 1 1 calc R U
C9 C 0.4405(14) 0.8593(14) 0.7494(12) 0.084(4) Uani 1 1 d . .
H9A H 0.4535 0.8590 0.6775 0.100 Uiso 1 1 calc R U
C10 C 0.0132(13) 0.7824(12) 0.5045(10) 0.073(3) Uani 1 1 d . .
C11 C 0.0449(13) 0.7974(12) 0.3096(10) 0.072(3) Uani 1 1 d . .
C12 C -0.0617(18) 0.8844(14) 0.2303(12) 0.089(4) Uani 1 1 d . .
H12A H -0.1463 0.9407 0.2488 0.107 Uiso 1 1 calc R U
C13 C -0.0379(17) 0.8840(14) 0.1252(11) 0.086(4) Uani 1 1 d . .
H13 H -0.1066 0.9399 0.0702 0.103 Uiso 1 1 calc R U
C14 C 0.0891(15) 0.7998(14) 0.1018(10) 0.085(4) Uani 1 1 d . .
H14 H 0.1054 0.7996 0.0301 0.102 Uiso 1 1 calc R U
C15 C 0.1909(15) 0.7176(14) 0.1794(10) 0.083(4) Uani 1 1 d . .
H15 H 0.2764 0.6622 0.1611 0.100 Uiso 1 1 calc R U
C16 C 0.1674(15) 0.7165(13) 0.2834(11) 0.083(3) Uani 1 1 d . .
H16 H 0.2366 0.6592 0.3375 0.099 Uiso 1 1 calc R U
C17 C -0.2595(11) 0.8480(12) 0.6056(10) 0.068(3) Uani 1 1 d . .
C18 C -0.2254(12) 0.7234(11) 0.6818(12) 0.076(3) Uani 1 1 d . .
C19 C -0.1805(12) 0.7317(12) 0.7797(9) 0.067(3) Uani 1 1 d . .
C20 C -0.1872(14) 0.8568(13) 0.7595(10) 0.077(3) Uani 1 1 d . .
C21 C -0.2371(13) 0.9258(11) 0.6563(11) 0.072(3) Uani 1 1 d . .
C22 C -0.3210(16) 0.881(2) 0.4988(14) 0.124(7) Uani 1 1 d . .
H22A H -0.3986 0.8530 0.5046 0.186 Uiso 1 1 calc R U
H22B H -0.2497 0.8399 0.4546 0.186 Uiso 1 1 calc R U
H22C H -0.3556 0.9716 0.4661 0.186 Uiso 1 1 calc R U
C23 C -0.2513(16) 0.6207(15) 0.6666(15) 0.099(5) Uani 1 1 d . .
H23A H -0.3134 0.5967 0.7212 0.149 Uiso 1 1 calc R U
H23B H -0.1626 0.5492 0.6726 0.149 Uiso 1 1 calc R U
H23C H -0.2955 0.6470 0.5959 0.149 Uiso 1 1 calc R U
C24 C -0.158(2) 0.6337(17) 0.8886(13) 0.122(7) Uani 1 1 d . .
H24A H -0.2469 0.6489 0.9244 0.183 Uiso 1 1 calc R U
H24B H -0.0899 0.6389 0.9317 0.183 Uiso 1 1 calc R U
H24C H -0.1232 0.5504 0.8795 0.183 Uiso 1 1 calc R U
C25 C -0.1569(18) 0.904(2) 0.8415(16) 0.119(6) Uani 1 1 d . U
H25A H -0.0818 0.8367 0.8907 0.178 Uiso 1 1 calc R U
H25B H -0.2411 0.9325 0.8811 0.178 Uiso 1 1 calc R U
H25C H -0.1278 0.9737 0.8071 0.178 Uiso 1 1 calc R U
C26 C -0.2708(19) 1.0639(15) 0.594(2) 0.158(11) Uani 1 1 d . .
H26A H -0.3675 1.1140 0.6054 0.237 Uiso 1 1 calc R U
H26B H -0.2590 1.0729 0.5179 0.237 Uiso 1 1 calc R U
H26C H -0.2073 1.0927 0.6191 0.237 Uiso 1 1 calc R U
H2 H 0.285(7) 0.630(7) 0.538(5) 0.237 Uiso 1 1 d D U

loop_
_atom_site_aniso_label
_atom_site_aniso_U_11
_atom_site_aniso_U_22
_atom_site_aniso_U_33
_atom_site_aniso_U_23
_atom_site_aniso_U_13
_atom_site_aniso_U_12
Rh1 0.0157(3) 0.0200(3) 0.0183(3) -0.00655(19) 0.00005(17) -0.00588(19)
S1 0.0622(16) 0.0634(16) 0.091(2) -0.0222(15) -0.0080(14) -0.0222(13)
N1 0.065(6) 0.075(6) 0.078(6) -0.030(5) -0.004(5) -0.019(5)
N2 0.085(7) 0.113(9) 0.060(6) -0.027(6) -0.001(5) -0.042(7)
B3 0.058(7) 0.076(8) 0.060(7) -0.019(6) 0.003(5) -0.024(6)
B4 0.066(7) 0.064(7) 0.060(7) -0.019(6) 0.003(6) -0.021(6)
B5 0.059(7) 0.062(7) 0.086(9) -0.024(6) -0.008(6) -0.016(6)
B6 0.049(6) 0.076(8) 0.084(9) -0.024(7) -0.009(6) -0.019(6)
B7 0.063(8) 0.084(9) 0.085(9) -0.039(8) 0.004(7) -0.018(7)
B8 0.070(8) 0.087(9) 0.074(8) -0.041(7) 0.012(6) -0.033(7)
B9 0.068(7) 0.064(7) 0.073(8) -0.021(6) 0.005(6) -0.028(6)
B10 0.076(9) 0.070(8) 0.079(9) -0.027(7) 0.016(7) -0.029(7)
B11 0.056(7) 0.073(8) 0.096(10) -0.032(8) 0.007(7) -0.012(6)
B12 0.089(10) 0.071(8) 0.087(10) -0.044(8) 0.018(8) -0.026(7)
C1 0.069(7) 0.059(6) 0.085(8) -0.019(6) -0.007(6) -0.021(5)
C2 0.089(10) 0.112(11) 0.088(10) -0.008(8) -0.022(8) -0.044(9)
C3 0.052(6) 0.084(7) 0.057(6) -0.021(5) 0.002(4) -0.027(5)
C4 0.075(7) 0.066(7) 0.075(7) -0.010(6) -0.008(6) -0.030(6)
C5 0.109(11) 0.099(10) 0.080(9) -0.030(8) -0.009(8) -0.049(9)
C6 0.117(13) 0.111(12) 0.104(11) -0.062(10) 0.006(10) -0.042(10)
C7 0.091(10) 0.079(9) 0.121(12) -0.043(9) -0.026(9) -0.028(7)
C8 0.079(8) 0.071(8) 0.110(11) -0.034(8) -0.005(8) -0.016(6)
C9 0.073(8) 0.091(9) 0.081(8) -0.027(7) 0.010(6) -0.026(7)
C10 0.065(7) 0.071(7) 0.068(7) 0.002(5) -0.003(5) -0.030(6)
C11 0.070(7) 0.070(7) 0.070(7) -0.016(6) 0.007(5) -0.025(6)
C12 0.103(10) 0.086(9) 0.079(8) -0.017(7) -0.008(7) -0.041(8)
C13 0.098(10) 0.094(9) 0.069(8) -0.020(7) 0.000(7) -0.042(8)
C14 0.088(9) 0.108(10) 0.056(6) -0.026(7) 0.020(6) -0.036(8)
C15 0.075(8) 0.105(10) 0.062(7) -0.027(7) 0.015(6) -0.028(7)
C16 0.079(8) 0.080(8) 0.077(8) -0.023(7) 0.007(6) -0.019(7)
C17 0.043(5) 0.088(8) 0.077(7) -0.035(6) 0.007(5) -0.023(5)
C18 0.056(6) 0.061(6) 0.107(10) -0.027(6) 0.000(6) -0.015(5)
C19 0.057(6) 0.081(7) 0.063(6) -0.026(6) 0.013(5) -0.024(5)
C20 0.082(8) 0.093(9) 0.068(7) -0.035(6) 0.021(6) -0.042(7)
C21 0.061(6) 0.067(7) 0.084(8) -0.025(6) -0.007(6) -0.017(5)
C22 0.062(8) 0.176(19) 0.106(12) -0.037(12) -0.024(8) -0.017(10)
C23 0.078(9) 0.094(10) 0.138(14) -0.054(10) 0.015(9) -0.035(8)
C24 0.128(14) 0.106(12) 0.092(11) -0.017(9) 0.051(10) -0.022(10)
C25 0.093(10) 0.167(16) 0.138(14) -0.113(13) 0.015(9) -0.043(11)
C26 0.082(11) 0.067(9) 0.32(3) -0.052(15) 0.025(15) -0.028(8)

loop_
_atom_type_symbol
_atom_type_description
_atom_type_scat_dispersion_real
_atom_type_scat_dispersion_imag
_atom_type_scat_source
C C 0.0033 0.0016 'International Tables Vol C Tables 4.2.6.8 and 6.1.1.4'
H H 0.0000 0.0000 'International Tables Vol C Tables 4.2.6.8 and 6.1.1.4'
N N 0.0061 0.0033 'International Tables Vol C Tables 4.2.6.8 and 6.1.1.4'
S S 0.1246 0.1234 'International Tables Vol C Tables 4.2.6.8 and 6.1.1.4'
Rh Rh -1.1178 0.9187 'International Tables Vol C Tables 4.2.6.8 and 6.1.1.4'
B B 0.0013 0.0007 'International Tables Vol C Tables 4.2.6.8 and 6.1.1.4'

loop_
_geom_angle_atom_site_label_1
_geom_angle_atom_site_label_2
_geom_angle_atom_site_label_3
_geom_angle
C10 Rh1 B3 84.9(5)
C10 Rh1 C17 91.2(5)
B3 Rh1 C17 134.3(5)
C10 Rh1 C18 110.1(5)
B3 Rh1 C18 101.3(5)
C17 Rh1 C18 38.4(5)
C10 Rh1 C19 148.0(5)
B3 Rh1 C19 100.4(5)
C17 Rh1 C19 62.4(4)
C18 Rh1 C19 37.9(5)
C10 Rh1 C20 144.3(5)
B3 Rh1 C20 130.2(5)
C17 Rh1 C20 61.0(5)
C18 Rh1 C20 62.7(5)
C19 Rh1 C20 37.2(4)
C10 Rh1 C21 109.0(5)
B3 Rh1 C21 161.3(5)
C17 Rh1 C21 36.7(4)
C18 Rh1 C21 62.7(4)
C19 Rh1 C21 61.1(5)
C20 Rh1 C21 35.4(5)
C10 Rh1 S1 97.2(4)
B3 Rh1 S1 84.6(4)
C17 Rh1 S1 140.9(3)
C18 Rh1 S1 152.4(4)
C19 Rh1 S1 114.6(3)
C20 Rh1 S1 92.7(4)
C21 Rh1 S1 105.3(3)
C3 S1 Rh1 108.9(4)
C3 N1 C4 121.4(11)
C10 N2 C11 169.7(15)
C1 B3 B9 100.8(9)
C1 B3 B4 58.0(7)
B9 B3 B4 58.5(7)
C1 B3 C2 54.2(7)
B9 B3 C2 104.4(10)
B4 B3 C2 103.3(9)
C1 B3 B8 99.2(9)
B9 B3 B8 58.6(8)
B4 B3 B8 104.3(10)
C2 B3 B8 59.0(8)
C1 B3 Rh1 115.1(8)
B9 B3 Rh1 134.7(8)
B4 B3 Rh1 119.2(8)
C2 B3 Rh1 118.6(9)
B8 B3 Rh1 134.2(9)
C1 B4 B9 103.7(9)
C1 B4 B5 57.5(8)
B9 B4 B5 103.8(10)
C1 B4 B10 102.7(9)
B9 B4 B10 59.4(8)
B5 B4 B10 57.2(8)
C1 B4 B3 59.6(7)
B9 B4 B3 60.7(8)
B5 B4 B3 107.1(10)
B10 B4 B3 108.8(10)
B6 B5 B11 61.7(9)
B6 B5 C1 59.4(8)
B11 B5 C1 108.9(11)
B6 B5 B10 112.0(11)
B11 B5 B10 63.2(9)
C1 B5 B10 108.1(10)
B6 B5 B4 110.7(10)
B11 B5 B4 113.8(10)
C1 B5 B4 59.7(7)
B10 B5 B4 61.8(8)
B5 B6 C1 61.3(8)
B5 B6 B11 60.0(9)
C1 B6 B11 109.1(10)
B5 B6 C2 109.0(11)
C1 B6 C2 57.7(9)
B11 B6 C2 111.7(11)
B5 B6 B7 107.9(11)
C1 B6 B7 107.9(9)
B11 B6 B7 59.9(9)
C2 B6 B7 63.5(9)
B11 B7 B12 62.2(10)
B11 B7 B6 59.4(9)
B12 B7 B6 107.1(11)
B11 B7 B8 108.7(11)
B12 B7 B8 58.4(9)
B6 B7 B8 106.0(10)
B11 B7 C2 107.0(11)
B12 B7 C2 106.1(10)
B6 B7 C2 58.1(8)
B8 B7 C2 59.9(8)
B12 B8 B9 61.0(8)
B12 B8 B7 58.9(9)
B9 B8 B7 107.7(11)
B12 B8 C2 107.4(11)
B9 B8 C2 106.3(10)
B7 B8 C2 60.9(9)
B12 B8 B3 110.0(10)
B9 B8 B3 59.9(7)
B7 B8 B3 110.3(10)
C2 B8 B3 60.1(9)
B10 B9 B4 61.2(8)
B10 B9 B12 59.9(8)
B4 B9 B12 108.5(10)
B10 B9 B8 106.5(10)
B4 B9 B8 108.4(10)
B12 B9 B8 57.7(9)
B10 B9 B3 110.3(10)
B4 B9 B3 60.8(7)
B12 B9 B3 108.8(10)
B8 B9 B3 61.6(8)
B5 B10 B9 106.8(10)
B5 B10 B12 104.7(11)
B9 B10 B12 60.4(9)
B5 B10 B11 57.7(9)
B9 B10 B11 109.1(11)
B12 B10 B11 60.2(9)
B5 B10 B4 61.0(8)
B9 B10 B4 59.5(8)
B12 B10 B4 107.6(11)
B11 B10 B4 108.6(10)
B5 B11 B6 58.3(9)
B5 B11 B7 107.2(11)
B6 B11 B7 60.7(9)
B5 B11 B10 59.1(8)
B6 B11 B10 106.1(10)
B7 B11 B10 107.9(11)
B5 B11 B12 105.3(10)
B6 B11 B12 105.8(10)
B7 B11 B12 59.1(9)
B10 B11 B12 59.6(8)
B8 B12 B7 62.7(9)
B8 B12 B10 109.3(10)
B7 B12 B10 108.1(11)
B8 B12 B9 61.4(8)
B7 B12 B9 110.9(11)
B10 B12 B9 59.7(8)
B8 B12 B11 109.4(11)
B7 B12 B11 58.7(9)
B10 B12 B11 60.2(9)
B9 B12 B11 108.5(10)
C3 C1 C2 119.4(11)
C3 C1 B6 120.2(10)
C2 C1 B6 63.4(9)
C3 C1 B5 119.3(10)
C2 C1 B5 112.0(11)
B6 C1 B5 59.3(8)
C3 C1 B4 115.1(10)
C2 C1 B4 115.7(10)
B6 C1 B4 113.3(10)
B5 C1 B4 62.9(8)
C3 C1 B3 115.8(10)
C2 C1 B3 64.9(8)
B6 C1 B3 116.6(10)
B5 C1 B3 113.8(10)
B4 C1 B3 62.5(8)
C1 C2 B6 58.9(8)
C1 C2 B8 105.6(11)
B6 C2 B8 105.8(11)
C1 C2 B7 104.9(10)
B6 C2 B7 58.4(9)
B8 C2 B7 59.3(9)
C1 C2 B3 60.9(9)
B6 C2 B3 109.8(11)
B8 C2 B3 60.9(8)
B7 C2 B3 109.6(11)
N1 C3 C1 117.8(11)
N1 C3 S1 127.8(10)
C1 C3 S1 114.4(8)
N1 C4 C9 125.8(13)
N1 C4 C5 117.5(12)
C9 C4 C5 116.8(13)
C6 C5 C4 122.2(15)
C5 C6 C7 117.4(15)
C8 C7 C6 119.9(13)
C7 C8 C9 120.1(15)
C4 C9 C8 123.5(14)
N2 C10 Rh1 172.0(11)
C16 C11 N2 120.1(12)
C16 C11 C12 121.3(13)
N2 C11 C12 118.6(12)
C13 C12 C11 118.0(15)
C12 C13 C14 118.9(14)
C15 C14 C13 122.2(12)
C16 C15 C14 119.3(13)
C11 C16 C15 120.4(13)
C21 C17 C18 108.9(11)
C21 C17 C22 129.1(14)
C18 C17 C22 121.7(14)
C21 C17 Rh1 73.7(7)
C18 C17 Rh1 71.3(7)
C22 C17 Rh1 125.9(9)
C23 C18 C19 127.8(14)
C23 C18 C17 126.5(14)
C19 C18 C17 105.1(10)
C23 C18 Rh1 128.7(10)
C19 C18 Rh1 72.0(7)
C17 C18 Rh1 70.3(7)
C20 C19 C18 107.7(11)
C20 C19 C24 125.9(13)
C18 C19 C24 125.4(13)
C20 C19 Rh1 71.7(7)
C18 C19 Rh1 70.1(7)
C24 C19 Rh1 132.4(9)
C21 C20 C19 109.3(11)
C21 C20 C25 126.5(15)
C19 C20 C25 123.9(14)
C21 C20 Rh1 72.6(7)
C19 C20 Rh1 71.1(7)
C25 C20 Rh1 126.8(10)
C20 C21 C17 109.0(11)
C20 C21 C26 131.8(15)
C17 C21 C26 119.3(15)
C20 C21 Rh1 72.0(7)
C17 C21 Rh1 69.6(7)
C26 C21 Rh1 124.7(11)

loop_
_geom_bond_atom_site_label_1
_geom_bond_atom_site_label_2
_geom_bond_distance
Rh1 C10 1.906(13)
Rh1 B3 2.096(14)
Rh1 C17 2.217(10)
Rh1 C18 2.231(13)
Rh1 C19 2.256(11)
Rh1 C20 2.264(12)
Rh1 C21 2.271(12)
Rh1 S1 2.364(3)
S1 C3 1.741(12)
N1 C3 1.307(14)
N1 C4 1.335(16)
N2 C10 1.169(16)
N2 C11 1.370(16)
B3 C1 1.770(18)
B3 B9 1.82(2)
B3 B4 1.820(18)
B3 C2 1.83(2)
B3 B8 1.85(2)
B4 C1 1.739(19)
B4 B9 1.778(19)
B4 B5 1.793(19)
B4 B10 1.81(2)
B5 B6 1.66(2)
B5 B11 1.70(2)
B5 C1 1.699(18)
B5 B10 1.72(2)
B6 C1 1.666(18)
B6 B11 1.72(2)
B6 C2 1.738(19)
B6 B7 1.74(2)
B7 B11 1.73(2)
B7 B12 1.74(2)
B7 B8 1.80(2)
B7 C2 1.83(2)
B8 B12 1.73(2)
B8 B9 1.79(2)
B8 C2 1.81(2)
B9 B10 1.78(2)
B9 B12 1.79(2)
B10 B12 1.78(2)
B10 B11 1.79(2)
B11 B12 1.79(2)
C1 C3 1.504(17)
C1 C2 1.64(2)
C4 C9 1.357(18)
C4 C5 1.475(19)
C5 C6 1.37(2)
C6 C7 1.48(2)
C7 C8 1.37(2)
C8 C9 1.40(2)
C11 C16 1.370(18)
C11 C12 1.429(19)
C12 C13 1.39(2)
C13 C14 1.40(2)
C14 C15 1.377(19)
C15 C16 1.373(18)
C17 C21 1.415(17)
C17 C18 1.462(18)
C17 C22 1.470(19)
C18 C23 1.454(19)
C18 C19 1.458(18)
C19 C20 1.440(18)
C19 C24 1.524(19)
C20 C21 1.380(18)
C20 C25 1.482(19)
C21 C26 1.54(2)

loop_
_geom_torsion_atom_site_label_1
_geom_torsion_atom_site_label_2
_geom_torsion_atom_site_label_3
_geom_torsion_atom_site_label_4
_geom_torsion
B9 B3 B4 C1 130.0(10)
C2 B3 B4 C1 31.1(9)
B8 B3 B4 C1 92.0(9)
Rh1 B3 B4 C1 -103.0(10)
C1 B3 B4 B9 -130.0(10)
C2 B3 B4 B9 -98.9(11)
B8 B3 B4 B9 -38.0(9)
Rh1 B3 B4 B9 127.0(10)
C1 B3 B4 B5 -33.6(9)
B9 B3 B4 B5 96.5(10)
C2 B3 B4 B5 -2.5(13)
B8 B3 B4 B5 58.4(11)
Rh1 B3 B4 B5 -136.5(9)
C1 B3 B4 B10 -93.9(10)
B9 B3 B4 B10 36.1(9)
C2 B3 B4 B10 -62.8(12)
B8 B3 B4 B10 -1.9(12)
Rh1 B3 B4 B10 163.1(8)
C1 B4 B5 B6 -31.6(10)
B9 B4 B5 B6 66.1(12)
B10 B4 B5 B6 104.6(12)
B3 B4 B5 B6 2.9(13)
C1 B4 B5 B11 -98.8(12)
B9 B4 B5 B11 -1.1(14)
B10 B4 B5 B11 37.4(11)
B3 B4 B5 B11 -64.3(13)
B9 B4 B5 C1 97.6(10)
B10 B4 B5 C1 136.1(11)
B3 B4 B5 C1 34.4(9)
C1 B4 B5 B10 -136.1(11)
B9 B4 B5 B10 -38.5(9)
B3 B4 B5 B10 -101.7(11)
B11 B5 B6 C1 138.3(10)
B10 B5 B6 C1 98.6(11)
B4 B5 B6 C1 31.7(9)
C1 B5 B6 B11 -138.3(10)
B10 B5 B6 B11 -39.7(10)
B4 B5 B6 B11 -106.6(11)
B11 B5 B6 C2 104.6(12)
C1 B5 B6 C2 -33.7(10)
B10 B5 B6 C2 65.0(14)
B4 B5 B6 C2 -2.0(14)
B11 B5 B6 B7 37.3(10)
C1 B5 B6 B7 -101.0(10)
B10 B5 B6 B7 -2.4(14)
B4 B5 B6 B7 -69.3(12)
B5 B6 B7 B11 -37.4(10)
C1 B6 B7 B11 -102.2(11)
C2 B6 B7 B11 -140.1(11)
B5 B6 B7 B12 4.1(13)
C1 B6 B7 B12 -60.7(13)
B11 B6 B7 B12 41.5(10)
C2 B6 B7 B12 -98.6(12)
B5 B6 B7 B8 65.3(13)
C1 B6 B7 B8 0.5(14)
B11 B6 B7 B8 102.6(12)
C2 B6 B7 B8 -37.5(11)
B5 B6 B7 C2 102.8(11)
C1 B6 B7 C2 37.9(10)
B11 B6 B7 C2 140.1(11)
B11 B7 B8 B12 -38.0(11)
B6 B7 B8 B12 -100.6(12)
C2 B7 B8 B12 -137.2(11)
B11 B7 B8 B9 0.0(14)
B12 B7 B8 B9 38.1(10)
B6 B7 B8 B9 -62.5(13)
C2 B7 B8 B9 -99.2(11)
B11 B7 B8 C2 99.2(12)
B12 B7 B8 C2 137.2(11)
B6 B7 B8 C2 36.7(10)
B11 B7 B8 B3 63.7(14)
B12 B7 B8 B3 101.7(11)
B6 B7 B8 B3 1.1(15)
C2 B7 B8 B3 -35.5(10)
C1 B3 B8 B12 61.1(12)
B9 B3 B8 B12 -36.0(10)
B4 B3 B8 B12 2.0(13)
C2 B3 B8 B12 99.0(12)
Rh1 B3 B8 B12 -159.7(10)
C1 B3 B8 B9 97.1(9)
B4 B3 B8 B9 38.0(9)
C2 B3 B8 B9 135.1(10)
Rh1 B3 B8 B9 -123.7(13)
C1 B3 B8 B7 -2.1(13)
B9 B3 B8 B7 -99.2(12)
B4 B3 B8 B7 -61.2(12)
C2 B3 B8 B7 35.8(10)
Rh1 B3 B8 B7 137.1(11)
C1 B3 B8 C2 -38.0(9)
B9 B3 B8 C2 -135.1(10)
B4 B3 B8 C2 -97.1(10)
Rh1 B3 B8 C2 101.2(12)
C1 B4 B9 B10 96.8(10)
B5 B4 B9 B10 37.4(9)
B3 B4 B9 B10 139.6(10)
C1 B4 B9 B12 58.8(12)
B5 B4 B9 B12 -0.5(12)
B10 B4 B9 B12 -38.0(10)
B3 B4 B9 B12 101.6(11)
C1 B4 B9 B8 -2.4(12)
B5 B4 B9 B8 -61.7(12)
B10 B4 B9 B8 -99.1(11)
B3 B4 B9 B8 40.4(9)
C1 B4 B9 B3 -42.8(8)
B5 B4 B9 B3 -102.1(10)
B10 B4 B9 B3 -139.6(10)
B12 B8 B9 B10 36.3(10)
B7 B8 B9 B10 -0.9(13)
C2 B8 B9 B10 -64.9(12)
B3 B8 B9 B10 -104.5(10)
B12 B8 B9 B4 100.7(11)
B7 B8 B9 B4 63.5(12)
C2 B8 B9 B4 -0.4(13)
B3 B8 B9 B4 -40.1(9)
B7 B8 B9 B12 -37.2(10)
C2 B8 B9 B12 -101.2(12)
B3 B8 B9 B12 -140.8(11)
B12 B8 B9 B3 140.8(11)
B7 B8 B9 B3 103.6(11)
C2 B8 B9 B3 39.6(10)
C1 B3 B9 B10 4.1(12)
B4 B3 B9 B10 -37.3(9)
C2 B3 B9 B10 59.7(12)
B8 B3 B9 B10 98.3(11)
Rh1 B3 B9 B10 -138.7(11)
C1 B3 B9 B4 41.4(9)
C2 B3 B9 B4 96.9(10)
B8 B3 B9 B4 135.6(10)
Rh1 B3 B9 B4 -101.4(12)
C1 B3 B9 B12 -59.9(12)
B4 B3 B9 B12 -101.2(11)
C2 B3 B9 B12 -4.3(13)
B8 B3 B9 B12 34.4(10)
Rh1 B3 B9 B12 157.4(10)
C1 B3 B9 B8 -94.2(10)
B4 B3 B9 B8 -135.6(10)
C2 B3 B9 B8 -38.7(9)
Rh1 B3 B9 B8 123.0(13)
B6 B5 B10 B9 -63.2(13)
B11 B5 B10 B9 -102.3(11)
C1 B5 B10 B9 0.3(14)
B4 B5 B10 B9 39.2(9)
B6 B5 B10 B12 -0.3(14)
B11 B5 B10 B12 -39.3(10)
C1 B5 B10 B12 63.2(13)
B4 B5 B10 B12 102.2(11)
B6 B5 B10 B11 39.0(10)
C1 B5 B10 B11 102.5(12)
B4 B5 B10 B11 141.5(11)
B6 B5 B10 B4 -102.5(11)
B11 B5 B10 B4 -141.5(11)
C1 B5 B10 B4 -39.0(9)
B4 B9 B10 B5 -40.0(10)
B12 B9 B10 B5 97.6(11)
B8 B9 B10 B5 62.3(12)
B3 B9 B10 B5 -2.9(13)
B4 B9 B10 B12 -137.6(11)
B8 B9 B10 B12 -35.3(10)
B3 B9 B10 B12 -100.5(11)
B4 B9 B10 B11 -100.9(11)
B12 B9 B10 B11 36.7(10)
B8 B9 B10 B11 1.4(13)
B3 B9 B10 B11 -63.7(13)
B12 B9 B10 B4 137.6(11)
B8 B9 B10 B4 102.3(10)
B3 B9 B10 B4 37.1(9)
C1 B4 B10 B5 36.8(9)
B9 B4 B10 B5 135.3(11)
B3 B4 B10 B5 98.6(11)
C1 B4 B10 B9 -98.6(10)
B5 B4 B10 B9 -135.3(11)
B3 B4 B10 B9 -36.7(9)
C1 B4 B10 B12 -60.6(12)
B9 B4 B10 B12 37.9(10)
B5 B4 B10 B12 -97.4(11)
B3 B4 B10 B12 1.2(13)
C1 B4 B10 B11 3.1(13)
B9 B4 B10 B11 101.6(12)
B5 B4 B10 B11 -33.7(10)
B3 B4 B10 B11 64.9(13)
C1 B5 B11 B6 37.2(9)
B10 B5 B11 B6 138.5(11)
B4 B5 B11 B6 101.6(11)
B6 B5 B11 B7 -37.5(10)
C1 B5 B11 B7 -0.2(14)
B10 B5 B11 B7 101.0(12)
B4 B5 B11 B7 64.1(14)
B6 B5 B11 B10 -138.5(11)
C1 B5 B11 B10 -101.2(11)
B4 B5 B11 B10 -36.8(11)
B6 B5 B11 B12 -99.3(11)
C1 B5 B11 B12 -62.1(13)
B10 B5 B11 B12 39.2(11)
B4 B5 B11 B12 2.3(15)
C1 B6 B11 B5 -38.2(10)
C2 B6 B11 B5 -100.1(12)
B7 B6 B11 B5 -138.2(11)
B5 B6 B11 B7 138.2(11)
C1 B6 B11 B7 100.0(11)
C2 B6 B11 B7 38.1(11)
B5 B6 B11 B10 36.3(10)
C1 B6 B11 B10 -1.8(14)
C2 B6 B11 B10 -63.8(15)
B7 B6 B11 B10 -101.9(12)
B5 B6 B11 B12 98.5(11)
C1 B6 B11 B12 60.4(13)
C2 B6 B11 B12 -1.5(15)
B7 B6 B11 B12 -39.7(10)
B12 B7 B11 B5 -97.9(11)
B6 B7 B11 B5 36.4(10)
B8 B7 B11 B5 -61.5(14)
C2 B7 B11 B5 1.7(14)
B12 B7 B11 B6 -134.3(10)
B8 B7 B11 B6 -97.9(11)
C2 B7 B11 B6 -34.7(10)
B12 B7 B11 B10 -35.6(10)
B6 B7 B11 B10 98.8(11)
B8 B7 B11 B10 0.8(14)
C2 B7 B11 B10 64.0(13)
B6 B7 B11 B12 134.3(10)
B8 B7 B11 B12 36.4(10)
C2 B7 B11 B12 99.6(11)
B9 B10 B11 B5 98.3(11)
B12 B10 B11 B5 135.1(11)
B4 B10 B11 B5 35.1(10)
B5 B10 B11 B6 -35.9(10)
B9 B10 B11 B6 62.3(13)
B12 B10 B11 B6 99.1(12)
B4 B10 B11 B6 -0.9(14)
B5 B10 B11 B7 -99.7(12)
B9 B10 B11 B7 -1.4(14)
B12 B10 B11 B7 35.4(10)
B4 B10 B11 B7 -64.6(13)
B5 B10 B11 B12 -135.1(11)
B9 B10 B11 B12 -36.8(10)
B4 B10 B11 B12 -100.0(12)
B9 B8 B12 B7 -137.8(11)
C2 B8 B12 B7 -38.4(10)
B3 B8 B12 B7 -102.2(11)
B9 B8 B12 B10 -36.8(10)
B7 B8 B12 B10 100.9(12)
C2 B8 B12 B10 62.5(14)
B3 B8 B12 B10 -1.3(15)
B7 B8 B12 B9 137.8(11)
C2 B8 B12 B9 99.4(11)
B3 B8 B12 B9 35.6(10)
B9 B8 B12 B11 -101.1(11)
B7 B8 B12 B11 36.7(10)
C2 B8 B12 B11 -1.7(14)
B3 B8 B12 B11 -65.5(13)
B11 B7 B12 B8 138.7(10)
B6 B7 B12 B8 98.6(11)
C2 B7 B12 B8 37.7(10)
B11 B7 B12 B10 35.9(10)
B6 B7 B12 B10 -4.3(14)
B8 B7 B12 B10 -102.9(11)
C2 B7 B12 B10 -65.2(13)
B11 B7 B12 B9 99.5(12)
B6 B7 B12 B9 59.4(14)
B8 B7 B12 B9 -39.2(10)
C2 B7 B12 B9 -1.5(15)
B6 B7 B12 B11 -40.2(9)
B8 B7 B12 B11 -138.7(10)
C2 B7 B12 B11 -101.0(11)
B5 B10 B12 B8 -63.7(13)
B9 B10 B12 B8 37.6(10)
B11 B10 B12 B8 -101.8(12)
B4 B10 B12 B8 0.0(15)
B5 B10 B12 B7 2.9(14)
B9 B10 B12 B7 104.1(11)
B11 B10 B12 B7 -35.2(10)
B4 B10 B12 B7 66.6(13)
B5 B10 B12 B9 -101.3(11)
B11 B10 B12 B9 -139.3(11)
B4 B10 B12 B9 -37.5(10)
B5 B10 B12 B11 38.1(10)
B9 B10 B12 B11 139.3(11)
B4 B10 B12 B11 101.8(11)
B10 B9 B12 B8 -139.0(11)
B4 B9 B12 B8 -100.5(11)
B3 B9 B12 B8 -36.0(10)
B10 B9 B12 B7 -99.3(13)
B4 B9 B12 B7 -60.8(14)
B8 B9 B12 B7 39.7(11)
B3 B9 B12 B7 3.8(15)
B4 B9 B12 B10 38.5(10)
B8 B9 B12 B10 139.0(11)
B3 B9 B12 B10 103.1(11)
B10 B9 B12 B11 -36.6(10)
B4 B9 B12 B11 1.9(14)
B8 B9 B12 B11 102.4(12)
B3 B9 B12 B11 66.5(13)
B5 B11 B12 B8 62.7(14)
B6 B11 B12 B8 2.0(14)
B7 B11 B12 B8 -38.4(10)
B10 B11 B12 B8 101.7(11)
B5 B11 B12 B7 101.1(12)
B6 B11 B12 B7 40.4(10)
B10 B11 B12 B7 140.1(11)
B5 B11 B12 B10 -38.9(10)
B6 B11 B12 B10 -99.7(11)
B7 B11 B12 B10 -140.1(11)
B5 B11 B12 B9 -2.6(15)
B6 B11 B12 B9 -63.3(13)
B7 B11 B12 B9 -103.7(12)
B10 B11 B12 B9 36.4(10)
B5 B6 C1 C3 108.2(13)
B11 B6 C1 C3 145.8(11)
C2 B6 C1 C3 -110.1(13)
B7 B6 C1 C3 -150.7(12)
B5 B6 C1 C2 -141.7(11)
B11 B6 C1 C2 -104.1(12)
B7 B6 C1 C2 -40.6(11)
B11 B6 C1 B5 37.6(10)
C2 B6 C1 B5 141.7(11)
B7 B6 C1 B5 101.1(12)
B5 B6 C1 B4 -33.5(10)
B11 B6 C1 B4 4.1(14)
C2 B6 C1 B4 108.2(12)
B7 B6 C1 B4 67.6(13)
B5 B6 C1 B3 -103.2(11)
B11 B6 C1 B3 -65.6(14)
C2 B6 C1 B3 38.5(11)
B7 B6 C1 B3 -2.1(15)
B6 B5 C1 C3 -109.7(12)
B11 B5 C1 C3 -148.0(11)
B10 B5 C1 C3 145.0(11)
B4 B5 C1 C3 105.0(12)
B6 B5 C1 C2 36.7(10)
B11 B5 C1 C2 -1.6(14)
B10 B5 C1 C2 -68.6(13)
B4 B5 C1 C2 -108.6(11)
B11 B5 C1 B6 -38.3(10)
B10 B5 C1 B6 -105.3(11)
B4 B5 C1 B6 -145.3(10)
B6 B5 C1 B4 145.3(10)
B11 B5 C1 B4 107.1(11)
B10 B5 C1 B4 40.0(10)
B6 B5 C1 B3 107.9(11)
B11 B5 C1 B3 69.7(13)
B10 B5 C1 B3 2.6(14)
B4 B5 C1 B3 -37.4(10)
B9 B4 C1 C3 150.7(10)
B5 B4 C1 C3 -111.5(11)
B10 B4 C1 C3 -148.1(10)
B3 B4 C1 C3 107.3(11)
B9 B4 C1 C2 4.9(14)
B5 B4 C1 C2 102.7(12)
B10 B4 C1 C2 66.0(13)
B3 B4 C1 C2 -38.5(11)
B9 B4 C1 B6 -65.6(12)
B5 B4 C1 B6 32.2(10)
B10 B4 C1 B6 -4.4(13)
B3 B4 C1 B6 -109.0(11)
B9 B4 C1 B5 -97.8(10)
B10 B4 C1 B5 -36.6(9)
B3 B4 C1 B5 -141.2(10)
B9 B4 C1 B3 43.4(9)
B5 B4 C1 B3 141.2(10)
B10 B4 C1 B3 104.6(10)
B9 B3 C1 C3 -147.8(10)
B4 B3 C1 C3 -106.2(12)
C2 B3 C1 C3 112.1(13)
B8 B3 C1 C3 152.6(11)
Rh1 B3 C1 C3 3.8(14)
B9 B3 C1 C2 100.1(11)
B4 B3 C1 C2 141.7(11)
B8 B3 C1 C2 40.5(10)
Rh1 B3 C1 C2 -108.3(10)
B9 B3 C1 B6 62.2(12)
B4 B3 C1 B6 103.8(11)
C2 B3 C1 B6 -37.9(11)
B8 B3 C1 B6 2.6(13)
Rh1 B3 C1 B6 -146.2(9)
B9 B3 C1 B5 -4.1(13)
B4 B3 C1 B5 37.6(10)
C2 B3 C1 B5 -104.1(12)
B8 B3 C1 B5 -63.6(12)
Rh1 B3 C1 B5 147.5(9)
B9 B3 C1 B4 -41.6(8)
C2 B3 C1 B4 -141.7(11)
B8 B3 C1 B4 -101.2(10)
Rh1 B3 C1 B4 110.0(9)
C3 C1 C2 B6 111.3(13)
B5 C1 C2 B6 -35.1(10)
B4 C1 C2 B6 -104.5(11)
B3 C1 C2 B6 -142.1(11)
C3 C1 C2 B8 -149.5(11)
B6 C1 C2 B8 99.3(12)
B5 C1 C2 B8 64.2(13)
B4 C1 C2 B8 -5.2(15)
B3 C1 C2 B8 -42.8(10)
C3 C1 C2 B7 148.9(11)
B6 C1 C2 B7 37.6(10)
B5 C1 C2 B7 2.5(14)
B4 C1 C2 B7 -66.9(13)
B3 C1 C2 B7 -104.5(11)
C3 C1 C2 B3 -106.7(12)
B6 C1 C2 B3 142.1(11)
B5 C1 C2 B3 107.0(11)
B4 C1 C2 B3 37.6(10)
B5 B6 C2 C1 35.1(10)
B11 B6 C2 C1 99.5(12)
B7 B6 C2 C1 136.2(11)
B5 B6 C2 B8 -63.9(14)
C1 B6 C2 B8 -99.0(11)
B11 B6 C2 B8 0.5(15)
B7 B6 C2 B8 37.2(11)
B5 B6 C2 B7 -101.1(12)
C1 B6 C2 B7 -136.2(11)
B11 B6 C2 B7 -36.6(11)
B5 B6 C2 B3 0.3(15)
C1 B6 C2 B3 -34.8(10)
B11 B6 C2 B3 64.8(15)
B7 B6 C2 B3 101.4(12)
B12 B8 C2 C1 -60.7(13)
B9 B8 C2 C1 3.3(14)
B7 B8 C2 C1 -98.3(11)
B3 B8 C2 C1 42.8(10)
B12 B8 C2 B6 0.8(14)
B9 B8 C2 B6 64.7(14)
B7 B8 C2 B6 -36.8(11)
B3 B8 C2 B6 104.3(12)
B12 B8 C2 B7 37.5(10)
B9 B8 C2 B7 101.5(12)
B3 B8 C2 B7 141.0(11)
B12 B8 C2 B3 -103.5(11)
B9 B8 C2 B3 -39.5(9)
B7 B8 C2 B3 -141.0(11)
B11 B7 C2 C1 -2.6(14)
B12 B7 C2 C1 62.6(13)
B6 B7 C2 C1 -37.9(10)
B8 B7 C2 C1 99.6(11)
B11 B7 C2 B6 35.3(10)
B12 B7 C2 B6 100.5(12)
B8 B7 C2 B6 137.4(12)
B11 B7 C2 B8 -102.2(12)
B12 B7 C2 B8 -37.0(10)
B6 B7 C2 B8 -137.4(12)
B11 B7 C2 B3 -66.5(13)
B12 B7 C2 B3 -1.3(14)
B6 B7 C2 B3 -101.8(11)
B8 B7 C2 B3 35.7(10)
B9 B3 C2 C1 -93.1(10)
B4 B3 C2 C1 -32.7(9)
B8 B3 C2 C1 -131.5(11)
Rh1 B3 C2 C1 101.7(10)
C1 B3 C2 B6 34.0(10)
B9 B3 C2 B6 -59.0(13)
B4 B3 C2 B6 1.4(14)
B8 B3 C2 B6 -97.5(13)
Rh1 B3 C2 B6 135.7(10)
C1 B3 C2 B8 131.5(11)
B9 B3 C2 B8 38.5(9)
B4 B3 C2 B8 98.9(10)
Rh1 B3 C2 B8 -126.8(11)
C1 B3 C2 B7 96.5(11)
B9 B3 C2 B7 3.4(12)
B4 B3 C2 B7 63.9(12)
B8 B3 C2 B7 -35.0(10)
Rh1 B3 C2 B7 -161.8(8)
C4 N1 C3 C1 -178.8(12)
C4 N1 C3 S1 2.6(18)
C2 C1 C3 N1 -115.1(13)
B6 C1 C3 N1 -40.7(16)
B5 C1 C3 N1 28.8(17)
B4 C1 C3 N1 100.4(12)
B3 C1 C3 N1 170.4(10)
C2 C1 C3 S1 63.6(13)
B6 C1 C3 S1 138.1(10)
B5 C1 C3 S1 -152.5(9)
B4 C1 C3 S1 -80.8(11)
B3 C1 C3 S1 -10.8(14)
Rh1 S1 C3 N1 -169.0(10)
Rh1 S1 C3 C1 12.4(10)
C3 N1 C4 C9 -76.7(18)
C3 N1 C4 C5 103.6(15)
N1 C4 C5 C6 179.4(15)
C9 C4 C5 C6 0(2)
C4 C5 C6 C7 -2(3)
C5 C6 C7 C8 5(2)
C6 C7 C8 C9 -5(2)
N1 C4 C9 C8 -179.2(13)
C5 C4 C9 C8 0(2)
C7 C8 C9 C4 2(2)
C10 N2 C11 C16 -53(8)
C10 N2 C11 C12 129(7)
C16 C11 C12 C13 0(2)
N2 C11 C12 C13 177.8(13)
C11 C12 C13 C14 -1(2)
C12 C13 C14 C15 0(2)
C13 C14 C15 C16 1(2)
N2 C11 C16 C15 -177.0(14)
C12 C11 C16 C15 0(2)
C14 C15 C16 C11 -1(2)
C21 C17 C18 C23 171.2(13)
C22 C17 C18 C23 -3(2)
Rh1 C17 C18 C23 -124.2(14)
C21 C17 C18 C19 -0.5(13)
C22 C17 C18 C19 -174.6(12)
Rh1 C17 C18 C19 64.1(8)
C21 C17 C18 Rh1 -64.6(8)
C22 C17 C18 Rh1 121.3(12)
C23 C18 C19 C20 -172.3(13)
C17 C18 C19 C20 -0.7(13)
Rh1 C18 C19 C20 62.3(8)
C23 C18 C19 C24 -3(2)
C17 C18 C19 C24 168.6(12)
Rh1 C18 C19 C24 -128.5(13)
C23 C18 C19 Rh1 125.5(14)
C17 C18 C19 Rh1 -62.9(8)
C18 C19 C20 C21 1.7(14)
C24 C19 C20 C21 -167.5(13)
Rh1 C19 C20 C21 62.9(9)
C18 C19 C20 C25 176.5(13)
C24 C19 C20 C25 7(2)
Rh1 C19 C20 C25 -122.2(14)
C18 C19 C20 Rh1 -61.2(8)
C24 C19 C20 Rh1 129.6(13)
C19 C20 C21 C17 -2.0(15)
C25 C20 C21 C17 -176.7(13)
Rh1 C20 C21 C17 60.0(9)
C19 C20 C21 C26 177.2(14)
C25 C20 C21 C26 3(3)
Rh1 C20 C21 C26 -120.8(16)
C19 C20 C21 Rh1 -62.0(9)
C25 C20 C21 Rh1 123.3(15)
C18 C17 C21 C20 1.6(14)
C22 C17 C21 C20 175.1(13)
Rh1 C17 C21 C20 -61.5(9)
C18 C17 C21 C26 -177.8(12)
C22 C17 C21 C26 -4(2)
Rh1 C17 C21 C26 119.2(13)
C18 C17 C21 Rh1 63.1(8)
C22 C17 C21 Rh1 -123.4(14)
